data_4072141
loop_
_publ_author_name
'Lee, Kyung-Eun'
'Chang, Xiaohong'
'Kim, Yong-Joo'
'Huh, Hyun Sue'
'Lee, Soon W.'

_publ_section_title
;
 Reactivity of Bis(silyl)platinum(II) Complexes toward Organic
 Isothiocyanates: Preparation and Structures of (Dithiocarbonimidato)- and
 (Diphenylsilanedithiolato)platinum(II)
 Complexes,cis-[Pt(S2C&#xE5FB;NPh)L2] andcis-[Pt(S2SiPh2)L2] (L = PMe2Ph,
 PEt3; L-L = dppp)
;
_journal_issue 21
_journal_name_full Organometallics
_journal_page_first 5566
_journal_paper_doi 10.1021/om8006079
_journal_volume 27
_journal_year 2008
_chemical_formula_sum 'C35 H35 Cl2 N O P2 Pt S2'
_chemical_formula_weight 877.69
_chemical_name_systematic
; 
 ? 
;
_space_group_IT_number 15
_symmetry_cell_setting monoclinic
_symmetry_space_group_name_Hall '-C 2yc'
_symmetry_space_group_name_H-M 'C 1 2/c 1'
_atom_sites_solution_hydrogens geom
_atom_sites_solution_primary direct
_atom_sites_solution_secondary difmap
_audit_creation_method SHELXL-97
_cell_angle_alpha 90.00
_cell_angle_beta 112.905(11)
_cell_angle_gamma 90.00
_cell_formula_units_Z 8
_cell_length_a 27.652(4)
_cell_length_b 13.789(2)
_cell_length_c 20.128(2)
_cell_measurement_reflns_used 31
_cell_measurement_temperature 293(2)
_cell_measurement_theta_max 13.30
_cell_measurement_theta_min 2.95
_cell_volume 7069.5(17)
_computing_cell_refinement 'Siemens XSCANS'
_computing_data_collection 'Siemens XSCANS'
_computing_data_reduction 'Siemens SHELXTL'
_computing_molecular_graphics 'Siemens SHELXTL'
_computing_publication_material 'Siemens SHELXTL'
_computing_structure_refinement 'SHELXL-97 (Sheldrick, 1997)'
_computing_structure_solution 'SHELXS-97 (Sheldrick, 1990)'
_diffrn_ambient_temperature 293(2)
_diffrn_measured_fraction_theta_full 0.981
_diffrn_measured_fraction_theta_max 0.981
_diffrn_measurement_device 'Siemens P4'
_diffrn_measurement_method '\w scans'
_diffrn_radiation_monochromator graphite
_diffrn_radiation_source 'sealed tube'
_diffrn_radiation_type MoK\a
_diffrn_radiation_wavelength 0.71073
_diffrn_reflns_av_R_equivalents 0.0485
_diffrn_reflns_av_sigmaI/netI 0.1103
_diffrn_reflns_limit_h_max 0
_diffrn_reflns_limit_h_min -32
_diffrn_reflns_limit_k_max 16
_diffrn_reflns_limit_k_min 0
_diffrn_reflns_limit_l_max 23
_diffrn_reflns_limit_l_min -22
_diffrn_reflns_number 6250
_diffrn_reflns_theta_full 25.00
_diffrn_reflns_theta_max 25.00
_diffrn_reflns_theta_min 1.83
_diffrn_standards_interval_count 97
_diffrn_standards_number 3
_exptl_absorpt_coefficient_mu 4.358
_exptl_absorpt_correction_T_max 0.7080
_exptl_absorpt_correction_T_min 0.2512
_exptl_absorpt_correction_type empirical
_exptl_crystal_colour 'COLORLESS         '
_exptl_crystal_density_diffrn 1.649
_exptl_crystal_density_method 'not measured'
_exptl_crystal_description 'BLOCK             '
_exptl_crystal_F_000 3472
_exptl_crystal_size_max 0.18
_exptl_crystal_size_mid 0.16
_exptl_crystal_size_min 0.14
_refine_diff_density_max 0.904
_refine_diff_density_min -1.315
_refine_diff_density_rms 0.148
_refine_ls_extinction_coef 0.00007(3)
_refine_ls_extinction_expression Fc^*^=kFc[1+0.001xFc^2^\l^3^/sin(2\q)]^-1/4^
_refine_ls_extinction_method SHELXL
_refine_ls_goodness_of_fit_ref 1.005
_refine_ls_hydrogen_treatment mixed
_refine_ls_matrix_type full
_refine_ls_number_parameters 369
_refine_ls_number_reflns 6114
_refine_ls_number_restraints 0
_refine_ls_restrained_S_all 1.005
_refine_ls_R_factor_all 0.1230
_refine_ls_R_factor_gt 0.0586
_refine_ls_shift/su_max 0.000
_refine_ls_shift/su_mean 0.000
_refine_ls_structure_factor_coef Fsqd
_refine_ls_weighting_details 'calc w=1/[\s^2^(Fo^2^)+(0.0563P)^2^+2.1344P] where P=(Fo^2^+2Fc^2^)/3'
_refine_ls_weighting_scheme calc
_refine_ls_wR_factor_gt 0.1148
_refine_ls_wR_factor_ref 0.1392
_reflns_number_gt 3619
_reflns_number_total 6114
_reflns_threshold_expression >2sigma(I)
_cod_data_source_file om8006079_si_002.cif
_cod_data_source_block lee119
_cod_depositor_comments
;
The following automatic conversions were performed:

'_symmetry_cell_setting' value 'Monoclinic' changed to 'monoclinic'
according to /home/saulius/struct/CIF-dictionaries/cif_core.dic
dictionary named 'cif_core.dic' version 2.4.1 from 2010-06-29.

Automatic conversion script
Id: cif_fix_values 1715 2011-07-08 13:25:40Z adriana 
;
_cod_original_cell_volume 7069.7(17)
_cod_original_sg_symbol_H-M 'C2/c  '
_cod_database_code 4072141

loop_
_symmetry_equiv_pos_as_xyz
'x, y, z'
'-x, y, -z+1/2'
'x+1/2, y+1/2, z'
'-x+1/2, y+1/2, -z+1/2'
'-x, -y, -z'
'x, -y, z-1/2'
'-x+1/2, -y+1/2, -z'
'x+1/2, -y+1/2, z-1/2'

loop_
_atom_site_label
_atom_site_type_symbol
_atom_site_fract_x
_atom_site_fract_y
_atom_site_fract_z
_atom_site_U_iso_or_equiv
_atom_site_adp_type
_atom_site_occupancy
_atom_site_symmetry_multiplicity
_atom_site_calc_flag
_atom_site_refinement_flags
Pt1 Pt 0.217428(19) 0.43845(3) 0.12381(2) 0.04169(17) Uani 1 1 d .
S1 S 0.30319(13) 0.4072(2) 0.20494(17) 0.0559(9) Uani 1 1 d .
S2 S 0.20804(12) 0.3178(2) 0.19968(16) 0.0503(8) Uani 1 1 d .
P1 P 0.13123(12) 0.4502(3) 0.05505(16) 0.0486(8) Uani 1 1 d .
P2 P 0.23795(13) 0.5486(2) 0.05602(15) 0.0456(7) Uani 1 1 d .
N1 N 0.2999(4) 0.2737(7) 0.3047(5) 0.054(3) Uani 1 1 d .
C1 C 0.1073(5) 0.5727(9) 0.0223(6) 0.056(3) Uani 1 1 d .
H1A H 0.0706 0.5681 -0.0095 0.068 Uiso 1 1 calc R
H1B H 0.1095 0.6121 0.0632 0.068 Uiso 1 1 calc R
C2 C 0.1370(5) 0.6260(9) -0.0187(7) 0.062(4) Uani 1 1 d .
H2A H 0.1372 0.5849 -0.0577 0.075 Uiso 1 1 calc R
H2B H 0.1180 0.6848 -0.0399 0.075 Uiso 1 1 calc R
C3 C 0.1932(5) 0.6524(9) 0.0289(7) 0.056(3) Uani 1 1 d .
H3A H 0.1935 0.6845 0.0719 0.067 Uiso 1 1 calc R
H3B H 0.2062 0.6982 0.0031 0.067 Uiso 1 1 calc R
C4 C 0.0887(5) 0.4184(9) 0.1019(7) 0.057(3) Uani 1 1 d .
C5 C 0.0481(5) 0.3544(12) 0.0727(8) 0.078(5) Uani 1 1 d .
H5 H 0.0420 0.3273 0.0278 0.094 Uiso 1 1 calc R
C6 C 0.0152(6) 0.3279(15) 0.1088(10) 0.099(6) Uani 1 1 d .
H6 H -0.0113 0.2821 0.0897 0.119 Uiso 1 1 calc R
C7 C 0.0243(8) 0.3726(17) 0.1723(11) 0.105(7) Uani 1 1 d .
H7 H 0.0022 0.3581 0.1960 0.126 Uiso 1 1 calc R
C8 C 0.0653(9) 0.4402(15) 0.2049(10) 0.112(7) Uani 1 1 d .
H8 H 0.0708 0.4694 0.2489 0.135 Uiso 1 1 calc R
C9 C 0.0974(7) 0.4606(13) 0.1663(8) 0.094(6) Uani 1 1 d .
H9 H 0.1251 0.5041 0.1856 0.113 Uiso 1 1 calc R
C10 C 0.1109(5) 0.3720(10) -0.0244(7) 0.061(4) Uani 1 1 d .
C11 C 0.0785(6) 0.3979(12) -0.0938(7) 0.076(4) Uani 1 1 d .
H11 H 0.0628 0.4588 -0.1022 0.091 Uiso 1 1 calc R
C12 C 0.0691(7) 0.3365(15) -0.1496(8) 0.091(5) Uani 1 1 d .
H12 H 0.0479 0.3563 -0.1960 0.109 Uiso 1 1 calc R
C13 C 0.0903(8) 0.2462(16) -0.1389(11) 0.103(6) Uani 1 1 d .
H13 H 0.0837 0.2052 -0.1782 0.124 Uiso 1 1 calc R
C14 C 0.1203(8) 0.2154(14) -0.0732(10) 0.117(7) Uani 1 1 d .
H14 H 0.1333 0.1524 -0.0662 0.140 Uiso 1 1 calc R
C15 C 0.1324(6) 0.2791(11) -0.0137(8) 0.079(5) Uani 1 1 d .
H15 H 0.1545 0.2590 0.0322 0.094 Uiso 1 1 calc R
C16 C 0.2373(5) 0.4958(9) -0.0270(5) 0.043(3) Uani 1 1 d .
C17 C 0.2376(6) 0.5526(10) -0.0832(7) 0.072(4) Uani 1 1 d .
H17 H 0.2388 0.6197 -0.0783 0.086 Uiso 1 1 calc R
C18 C 0.2363(6) 0.5130(11) -0.1454(7) 0.076(4) Uani 1 1 d .
H18 H 0.2353 0.5534 -0.1829 0.092 Uiso 1 1 calc R
C19 C 0.2365(6) 0.4159(10) -0.1538(7) 0.073(4) Uani 1 1 d .
H19 H 0.2360 0.3896 -0.1966 0.088 Uiso 1 1 calc R
C20 C 0.2374(6) 0.3555(10) -0.0979(8) 0.080(5) Uani 1 1 d .
H20 H 0.2375 0.2885 -0.1027 0.096 Uiso 1 1 calc R
C21 C 0.2383(6) 0.3970(10) -0.0358(7) 0.066(4) Uani 1 1 d .
H21 H 0.2395 0.3568 0.0020 0.079 Uiso 1 1 calc R
C22 C 0.3027(5) 0.6047(9) 0.0985(6) 0.052(3) Uani 1 1 d .
C23 C 0.3106(6) 0.6728(10) 0.1529(7) 0.069(4) Uani 1 1 d .
H23 H 0.2829 0.6900 0.1658 0.082 Uiso 1 1 calc R
C24 C 0.3588(6) 0.7144(11) 0.1874(8) 0.080(4) Uani 1 1 d .
H24 H 0.3636 0.7609 0.2229 0.096 Uiso 1 1 calc R
C25 C 0.3997(6) 0.6878(11) 0.1698(8) 0.072(4) Uani 1 1 d .
H25 H 0.4321 0.7178 0.1925 0.086 Uiso 1 1 calc R
C26 C 0.3941(6) 0.6173(14) 0.1189(9) 0.088(5) Uani 1 1 d .
H26 H 0.4225 0.5971 0.1085 0.106 Uiso 1 1 calc R
C27 C 0.3454(5) 0.5780(10) 0.0842(8) 0.067(4) Uani 1 1 d .
H27 H 0.3410 0.5309 0.0492 0.081 Uiso 1 1 calc R
C28 C 0.2768(5) 0.3212(9) 0.2469(6) 0.046(3) Uani 1 1 d .
C29 C 0.3567(5) 0.2792(10) 0.3403(6) 0.063(4) Uani 1 1 d .
C30 C 0.3783(6) 0.3264(12) 0.4055(8) 0.085(5) Uani 1 1 d .
H30 H 0.3567 0.3545 0.4260 0.102 Uiso 1 1 calc R
C31 C 0.4319(8) 0.3315(17) 0.4402(9) 0.110(7) Uani 1 1 d .
H31 H 0.4473 0.3651 0.4835 0.132 Uiso 1 1 calc R
C32 C 0.4617(7) 0.2866(17) 0.4099(13) 0.116(8) Uani 1 1 d .
H32 H 0.4980 0.2920 0.4321 0.139 Uiso 1 1 calc R
C33 C 0.4403(8) 0.2333(16) 0.3475(11) 0.114(7) Uani 1 1 d .
H33 H 0.4618 0.1958 0.3319 0.136 Uiso 1 1 calc R
C34 C 0.3876(3) 0.2357(6) 0.3086(4) 0.086(5) Uani 1 1 d .
H34 H 0.3729 0.2091 0.2626 0.103 Uiso 1 1 calc R
Cl1 Cl 0.0420(3) 0.0665(6) 0.1524(4) 0.291(6) Uiso 1 1 d R
Cl2 Cl 0.0980(3) 0.0835(6) 0.0611(4) 0.366(8) Uiso 1 1 d R
C35 C 0.1052(3) 0.0716(6) 0.1494(4) 0.286(19) Uiso 1 1 d R
H35A H 0.1246 0.1264 0.1774 0.343 Uiso 1 1 calc R
H35B H 0.1246 0.0129 0.1699 0.343 Uiso 1 1 calc R
O1 O 0.0219(13) -0.024(2) 0.2136(17) 0.343(15) Uiso 1 1 d .

loop_
_atom_site_aniso_label
_atom_site_aniso_U_11
_atom_site_aniso_U_22
_atom_site_aniso_U_33
_atom_site_aniso_U_23
_atom_site_aniso_U_13
_atom_site_aniso_U_12
Pt1 0.0471(3) 0.0424(3) 0.0361(2) 0.0006(3) 0.01682(18) -0.0004(3)
S1 0.052(2) 0.062(2) 0.0504(18) 0.0111(15) 0.0168(15) -0.0006(17)
S2 0.055(2) 0.0519(19) 0.0464(17) 0.0054(15) 0.0228(15) -0.0052(17)
P1 0.0446(18) 0.057(2) 0.0427(16) 0.0029(16) 0.0150(14) 0.0036(17)
P2 0.0547(19) 0.0426(18) 0.0408(15) 0.0007(15) 0.0201(14) 0.0009(17)
N1 0.057(7) 0.060(7) 0.040(6) 0.011(5) 0.012(5) -0.001(6)
C1 0.057(8) 0.050(8) 0.057(7) 0.009(7) 0.017(6) 0.015(7)
C2 0.074(10) 0.041(8) 0.070(9) 0.019(7) 0.026(8) 0.009(7)
C3 0.059(8) 0.046(8) 0.063(8) 0.007(6) 0.024(7) 0.001(7)
C4 0.052(8) 0.051(9) 0.073(9) 0.003(7) 0.030(7) -0.002(7)
C5 0.050(9) 0.106(13) 0.083(11) 0.012(9) 0.030(8) -0.009(9)
C6 0.067(11) 0.119(15) 0.102(14) 0.029(12) 0.022(10) -0.009(11)
C7 0.089(14) 0.15(2) 0.097(14) 0.029(14) 0.060(12) 0.027(13)
C8 0.137(18) 0.122(16) 0.095(13) 0.009(13) 0.065(13) 0.058(16)
C9 0.112(14) 0.112(15) 0.083(11) -0.002(10) 0.065(10) 0.021(11)
C10 0.051(8) 0.060(9) 0.072(9) -0.015(7) 0.025(7) -0.009(7)
C11 0.067(10) 0.096(12) 0.058(9) 0.003(8) 0.017(8) -0.005(9)
C12 0.082(12) 0.125(16) 0.047(9) -0.019(10) 0.005(8) -0.027(12)
C13 0.115(17) 0.098(15) 0.100(15) -0.021(13) 0.047(13) -0.019(13)
C14 0.144(19) 0.090(14) 0.096(14) -0.028(12) 0.024(13) 0.010(13)
C15 0.072(11) 0.070(10) 0.071(10) -0.031(8) 0.003(8) 0.000(9)
C16 0.055(8) 0.047(8) 0.028(6) 0.004(5) 0.017(5) 0.000(6)
C17 0.106(12) 0.050(8) 0.056(8) 0.002(8) 0.027(8) 0.004(9)
C18 0.110(13) 0.066(10) 0.055(9) 0.008(8) 0.035(9) -0.008(9)
C19 0.112(13) 0.070(11) 0.048(8) -0.018(7) 0.042(8) -0.018(9)
C20 0.131(14) 0.050(9) 0.088(11) -0.009(8) 0.074(11) 0.000(9)
C21 0.093(12) 0.052(8) 0.064(9) 0.019(7) 0.043(9) 0.017(8)
C22 0.062(8) 0.046(7) 0.051(7) 0.008(6) 0.026(6) -0.009(7)
C23 0.074(10) 0.074(10) 0.060(8) -0.011(8) 0.029(7) -0.026(9)
C24 0.069(10) 0.081(11) 0.090(11) -0.017(9) 0.031(9) -0.020(9)
C25 0.064(10) 0.079(11) 0.068(9) -0.001(9) 0.020(8) -0.024(9)
C26 0.052(10) 0.123(15) 0.103(13) 0.011(11) 0.044(10) -0.005(10)
C27 0.053(8) 0.071(10) 0.088(10) -0.022(8) 0.038(8) -0.008(8)
C28 0.053(8) 0.049(7) 0.041(6) 0.004(6) 0.024(6) 0.007(6)
C29 0.069(10) 0.081(10) 0.037(7) 0.026(7) 0.019(7) 0.003(8)
C30 0.086(12) 0.081(11) 0.070(10) -0.013(9) 0.012(9) -0.006(10)
C31 0.073(13) 0.16(2) 0.067(11) 0.034(12) -0.006(10) -0.015(14)
C32 0.050(12) 0.14(2) 0.138(19) 0.077(16) 0.013(12) 0.008(12)
C33 0.096(15) 0.133(18) 0.094(14) 0.042(13) 0.019(12) 0.023(14)
C34 0.075(11) 0.106(13) 0.075(10) 0.020(10) 0.026(9) -0.003(10)

loop_
_atom_type_symbol
_atom_type_description
_atom_type_scat_dispersion_real
_atom_type_scat_dispersion_imag
_atom_type_scat_source
C C 0.0033 0.0016 'International Tables Vol C Tables 4.2.6.8 and 6.1.1.4'
H H 0.0000 0.0000 'International Tables Vol C Tables 4.2.6.8 and 6.1.1.4'
N N 0.0061 0.0033 'International Tables Vol C Tables 4.2.6.8 and 6.1.1.4'
P P 0.1023 0.0942 'International Tables Vol C Tables 4.2.6.8 and 6.1.1.4'
S S 0.1246 0.1234 'International Tables Vol C Tables 4.2.6.8 and 6.1.1.4'
Pt Pt -1.7033 8.3905 'International Tables Vol C Tables 4.2.6.8 and 6.1.1.4'
Cl Cl 0.1484 0.1585 'International Tables Vol C Tables 4.2.6.8 and 6.1.1.4'
O O 0.0106 0.0060 'International Tables Vol C Tables 4.2.6.8 and 6.1.1.4'

loop_
_geom_angle_atom_site_label_1
_geom_angle_atom_site_label_2
_geom_angle_atom_site_label_3
_geom_angle
P1 Pt1 P2 92.01(12)
P1 Pt1 S1 171.01(12)
P2 Pt1 S1 96.95(11)
P1 Pt1 S2 95.31(11)
P2 Pt1 S2 172.27(11)
S1 Pt1 S2 75.70(11)
C28 S1 Pt1 87.9(4)
C28 S2 Pt1 87.9(4)
C4 P1 C10 105.6(6)
C4 P1 C1 101.1(6)
C10 P1 C1 106.4(6)
C4 P1 Pt1 114.0(4)
C10 P1 Pt1 112.8(4)
C1 P1 Pt1 115.7(4)
C16 P2 C22 104.9(6)
C16 P2 C3 106.0(6)
C22 P2 C3 103.5(6)
C16 P2 Pt1 111.8(4)
C22 P2 Pt1 115.7(4)
C3 P2 Pt1 114.0(4)
C28 N1 C29 119.1(10)
C2 C1 P1 115.8(8)
C3 C2 C1 113.7(10)
C2 C3 P2 114.1(9)
C9 C4 C5 119.9(14)
C9 C4 P1 118.7(11)
C5 C4 P1 121.4(11)
C4 C5 C6 122.0(16)
C7 C6 C5 116.6(18)
C6 C7 C8 123.9(17)
C7 C8 C9 115.9(17)
C4 C9 C8 121.6(18)
C11 C10 C15 117.6(13)
C11 C10 P1 126.2(12)
C15 C10 P1 116.1(11)
C12 C11 C10 121.3(16)
C11 C12 C13 120.8(17)
C14 C13 C12 120.9(19)
C13 C14 C15 119.6(18)
C10 C15 C14 119.6(15)
C21 C16 C17 116.8(12)
C21 C16 P2 121.5(9)
C17 C16 P2 121.8(9)
C18 C17 C16 121.6(13)
C19 C18 C17 121.1(14)
C18 C19 C20 119.4(13)
C21 C20 C19 118.5(13)
C20 C21 C16 122.5(12)
C27 C22 C23 117.5(13)
C27 C22 P2 123.7(10)
C23 C22 P2 118.5(10)
C24 C23 C22 120.3(14)
C25 C24 C23 120.0(15)
C24 C25 C26 121.3(14)
C27 C26 C25 117.8(14)
C26 C27 C22 123.0(14)
N1 C28 S2 122.2(9)
N1 C28 S1 129.0(10)
S2 C28 S1 108.5(6)
C30 C29 C34 121.8(13)
C30 C29 N1 118.7(13)
C34 C29 N1 119.5(11)
C31 C30 C29 119.4(17)
C32 C31 C30 118(2)
C31 C32 C33 122(2)
C34 C33 C32 120(2)
C33 C34 C29 117.4(13)
C35 Cl1 O1 124.4(10)
Cl2 C35 Cl1 108.7

loop_
_geom_bond_atom_site_label_1
_geom_bond_atom_site_label_2
_geom_bond_distance
Pt1 P1 2.248(3)
Pt1 P2 2.257(3)
Pt1 S1 2.337(3)
Pt1 S2 2.340(3)
S1 C28 1.770(12)
S2 C28 1.766(12)
P1 C4 1.825(13)
P1 C10 1.827(13)
P1 C1 1.840(12)
P2 C16 1.817(11)
P2 C22 1.828(13)
P2 C3 1.830(12)
N1 C28 1.269(13)
N1 C29 1.451(15)
C1 C2 1.554(16)
C2 C3 1.520(17)
C4 C9 1.355(18)
C4 C5 1.367(18)
C5 C6 1.41(2)
C6 C7 1.35(2)
C7 C8 1.42(3)
C8 C9 1.42(2)
C10 C11 1.380(18)
C10 C15 1.394(18)
C11 C12 1.35(2)
C12 C13 1.36(2)
C13 C14 1.33(2)
C14 C15 1.415(19)
C16 C21 1.376(16)
C16 C17 1.379(15)
C17 C18 1.352(17)
C18 C19 1.350(19)
C19 C20 1.392(18)
C20 C21 1.366(17)
C22 C27 1.372(17)
C22 C23 1.394(16)
C23 C24 1.367(17)
C24 C25 1.362(19)
C25 C26 1.38(2)
C26 C27 1.363(18)
C29 C30 1.375(18)
C29 C34 1.388(15)
C30 C31 1.37(2)
C31 C32 1.35(3)
C32 C33 1.37(3)
C33 C34 1.36(2)
Cl1 C35 1.7728
Cl1 O1 1.98(3)
Cl2 C35 1.7172
